data_4319216
loop_
_publ_author_name
'F. Albert Cotton'
'Chun Lin'
'Carlos A. Murillo'

_publ_section_title
;
 Connecting Pairs of Dimetal Units To Form Molecular Loops
;
_journal_name_full 'Inorganic Chemistry'
_journal_page_first 472
_journal_page_last 477
_journal_paper_doi 10.1021/ic0010151
_journal_volume 40
_journal_year 2001
_chemical_formula_moiety '[Mo2(DAniF)2]2[O2CC5H8CO2]2(2CH2Cl2)'
_chemical_formula_sum 'C76 H80 Cl4 Mo4 N8 O16'
_chemical_formula_weight 1887.04
_chemical_name_systematic
; 
 ? 
;
_space_group_IT_number 2
_symmetry_cell_setting triclinic
_symmetry_space_group_name_Hall '-P 1'
_symmetry_space_group_name_H-M 'P -1'
_atom_sites_solution_hydrogens geom
_atom_sites_solution_primary direct
_atom_sites_solution_secondary difmap
_audit_creation_method SHELXL-97
_cell_angle_alpha 107.54(1)
_cell_angle_beta 93.38(1)
_cell_angle_gamma 99.90(1)
_cell_formula_units_Z 1
_cell_length_a 10.182(1)
_cell_length_b 12.959(3)
_cell_length_c 16.153(3)
_cell_measurement_reflns_used 157
_cell_measurement_temperature 293(2)
_cell_measurement_theta_max 22.5
_cell_measurement_theta_min 9.0
_cell_volume 1988.0(6)
_computing_cell_refinement 'MADNES (Enraf-Nonius, 1989)'
_computing_data_collection 'MADNES (Enraf-Nonius, 1989)'
_computing_data_reduction 'PROCOR (Kabsch, 1988)'
_computing_molecular_graphics 'SHELXTL V.5 (Siemens, 1994)'
_computing_publication_material CIFTAB
_computing_structure_refinement 'SHELXL-97 (Sheldrick, 1997)'
_computing_structure_solution 'SHELXS-97 (Sheldrick, 1990)'
_diffrn_ambient_temperature 293(2)
_diffrn_measured_fraction_theta_full 0.917
_diffrn_measured_fraction_theta_max 0.917
_diffrn_measurement_device_type 'Nonius FAST area detector'
_diffrn_measurement_method 'ellipsoid-mask fitting'
_diffrn_radiation_monochromator graphite
_diffrn_radiation_source 'normal-focus sealed tube'
_diffrn_radiation_type MoK\a
_diffrn_radiation_wavelength 0.71073
_diffrn_reflns_av_R_equivalents 0.0511
_diffrn_reflns_av_sigmaI/netI 0.0463
_diffrn_reflns_limit_h_max 10
_diffrn_reflns_limit_h_min -10
_diffrn_reflns_limit_k_max 13
_diffrn_reflns_limit_k_min -13
_diffrn_reflns_limit_l_max 17
_diffrn_reflns_limit_l_min -17
_diffrn_reflns_number 9469
_diffrn_reflns_theta_full 22.59
_diffrn_reflns_theta_max 22.59
_diffrn_reflns_theta_min 2.30
_diffrn_standards_number 'none (area detector data)'
_exptl_absorpt_coefficient_mu 0.821
_exptl_absorpt_correction_T_max 0.964
_exptl_absorpt_correction_T_min 0.739
_exptl_absorpt_correction_type multi-scan
_exptl_crystal_colour red
_exptl_crystal_density_diffrn 1.576
_exptl_crystal_density_method 'not measured'
_exptl_crystal_description plate
_exptl_crystal_F_000 956
_exptl_crystal_size_max 0.35
_exptl_crystal_size_mid 0.20
_exptl_crystal_size_min 0.05
_refine_diff_density_max 1.922
_refine_diff_density_min -1.075
_refine_diff_density_rms 0.187
_refine_ls_extinction_method none
_refine_ls_goodness_of_fit_ref 1.079
_refine_ls_hydrogen_treatment noref
_refine_ls_matrix_type full
_refine_ls_number_parameters 482
_refine_ls_number_reflns 4805
_refine_ls_number_restraints 3
_refine_ls_restrained_S_all 1.084
_refine_ls_R_factor_all 0.1014
_refine_ls_R_factor_gt 0.0851
_refine_ls_shift/su_max 0.164
_refine_ls_shift/su_mean 0.005
_refine_ls_structure_factor_coef Fsqd
_refine_ls_weighting_details 'calc w=1/[\s^2^(Fo^2^)+(0.1426P)^2^+23.6021P] where P=(Fo^2^+2Fc^2^)/3'
_refine_ls_weighting_scheme calc
_refine_ls_wR_factor_gt 0.2344
_refine_ls_wR_factor_ref 0.2534
_reflns_number_gt 3984
_reflns_number_total 4805
_reflns_threshold_expression >2sigma(I)
_cod_data_source_file ic0010151_4.cif
_cod_data_source_block cmpd_4
_cod_depositor_comments
;
The following automatic conversions were performed:

'_symmetry_cell_setting' value 'Triclinic' changed to 'triclinic'
according to the built-in table from CIF Core dictionary named
'cif_core.dic' version 2.4.1 from
2010-06-29.

'_geom_angle_publ_flag' value 'Y' changed to 'y'
according to the built-in table from CIF Core dictionary named
'cif_core.dic' version 2.4.1 from 2010-06-29 (20
times).

'_geom_bond_publ_flag' value 'Y' changed to 'y' according to
the built-in table from CIF Core dictionary named 'cif_core.dic'
version 2.4.1 from 2010-06-29 (9 times).

Automatic conversion script
Id: cif_fix_values 1646 2011-03-28 12:23:43Z adriana 
;
_cod_database_code 4319216

loop_
_symmetry_equiv_pos_as_xyz
'x, y, z'
'-x, -y, -z'

loop_
_atom_site_label
_atom_site_type_symbol
_atom_site_fract_x
_atom_site_fract_y
_atom_site_fract_z
_atom_site_U_iso_or_equiv
_atom_site_adp_type
_atom_site_occupancy
_atom_site_symmetry_multiplicity
_atom_site_calc_flag
_atom_site_refinement_flags
_atom_site_disorder_assembly
_atom_site_disorder_group
Mo1 Mo -0.34457(10) 0.20171(7) 0.72113(6) 0.0311(4) Uani 1 1 d . . .
Mo2 Mo -0.44845(10) 0.26698(7) 0.64006(6) 0.0320(4) Uani 1 1 d . . .
N1 N -0.4457(9) 0.2683(7) 0.8295(6) 0.031(2) Uani 1 1 d . . .
N2 N -0.5599(10) 0.3391(7) 0.7407(6) 0.035(2) Uani 1 1 d . . .
N3 N -0.1792(9) 0.3396(7) 0.7564(6) 0.030(2) Uani 1 1 d . . .
N4 N -0.2962(9) 0.4091(7) 0.6671(6) 0.033(2) Uani 1 1 d . . .
C51 C -0.6023(12) 0.0500(8) 0.6388(7) 0.032(3) Uani 1 1 d . . .
C52 C -0.7200(12) -0.0400(9) 0.6219(7) 0.036(3) Uani 1 1 d . . .
H52A H -0.6898 -0.1055 0.6279 0.043 Uiso 1 1 calc R . .
C53 C -0.8269(14) -0.0122(12) 0.6847(9) 0.055(4) Uani 1 1 d . . .
H53A H -0.8129 -0.0378 0.7345 0.066 Uiso 1 1 calc R . .
H53B H -0.8230 0.0668 0.7057 0.066 Uiso 1 1 calc R . .
C54 C -0.2688(11) 0.1276(8) 0.5433(8) 0.032(3) Uani 1 1 d . . .
C55 C -0.2005(12) 0.0711(10) 0.4681(7) 0.037(3) Uani 1 1 d . . .
H55A H -0.1839 0.0026 0.4768 0.044 Uiso 1 1 calc R . .
C56 C -0.0668(15) 0.1362(12) 0.4586(9) 0.057(4) Uani 1 1 d . . .
H56A H -0.0736 0.2110 0.4616 0.069 Uiso 1 1 calc R . .
H56B H 0.0021 0.1389 0.5037 0.069 Uiso 1 1 calc R . .
C57 C -0.0369(15) 0.0729(16) 0.3697(11) 0.076(5) Uani 1 1 d . . .
H57A H 0.0181 0.0203 0.3743 0.091 Uiso 1 1 calc R . .
H57B H 0.0109 0.1229 0.3424 0.091 Uiso 1 1 calc R . .
O11 O -0.2436(8) 0.1169(6) 0.6169(5) 0.0356(18) Uani 1 1 d . . .
O12 O -0.3508(7) 0.1873(6) 0.5307(5) 0.0334(18) Uani 1 1 d . . .
O13 O -0.4998(8) 0.0555(6) 0.6906(5) 0.0328(18) Uani 1 1 d . . .
O14 O -0.6080(7) 0.1256(6) 0.6031(4) 0.0313(18) Uani 1 1 d . . .
O1 O -0.3716(13) 0.1379(9) 1.1259(7) 0.079(3) Uani 1 1 d . . .
O2 O -0.9299(12) 0.5781(12) 0.6648(9) 0.089(4) Uani 1 1 d . . .
O3 O 0.2503(10) 0.3594(8) 0.9903(7) 0.065(3) Uani 1 1 d . . .
O4 O -0.3638(10) 0.7456(7) 0.5301(5) 0.050(2) Uani 1 1 d . . .
C1 C -0.5390(12) 0.3236(9) 0.8179(7) 0.034(3) Uani 1 1 d . . .
H1A H -0.5892 0.3511 0.8628 0.041 Uiso 1 1 calc R . .
C2 C -0.1902(12) 0.4187(9) 0.7210(7) 0.034(3) Uani 1 1 d . . .
H2A H -0.1222 0.4812 0.7346 0.041 Uiso 1 1 calc R . .
C11 C -0.4323(12) 0.2398(9) 0.9074(8) 0.038(3) Uani 1 1 d . . .
C12 C -0.3064(13) 0.2410(10) 0.9443(8) 0.045(3) Uani 1 1 d . . .
H12A H -0.2312 0.2647 0.9198 0.054 Uiso 1 1 calc R . .
C13 C -0.2903(16) 0.2080(12) 1.0163(9) 0.061(4) Uani 1 1 d . . .
H13A H -0.2039 0.2119 1.0408 0.074 Uiso 1 1 calc R . .
C14 C -0.3979(17) 0.1693(11) 1.0535(8) 0.053(4) Uani 1 1 d . . .
C15 C -0.5232(16) 0.1673(12) 1.0179(10) 0.059(4) Uani 1 1 d . . .
H15A H -0.5975 0.1439 1.0432 0.070 Uiso 1 1 calc R . .
C16 C -0.5422(13) 0.2002(11) 0.9433(8) 0.046(3) Uani 1 1 d . . .
H16A H -0.6286 0.1954 0.9183 0.056 Uiso 1 1 calc R . .
C17 C -0.477(2) 0.0974(16) 1.1641(11) 0.099(7) Uani 1 1 d . . .
H17A H -0.4436 0.0792 1.2136 0.149 Uiso 1 1 calc R . .
H17B H -0.5315 0.0324 1.1224 0.149 Uiso 1 1 calc R . .
H17C H -0.5311 0.1524 1.1831 0.149 Uiso 1 1 calc R . .
C21 C -0.6573(12) 0.4014(10) 0.7277(8) 0.037(3) Uani 1 1 d . . .
C22 C -0.7712(14) 0.3477(12) 0.6688(9) 0.056(4) Uani 1 1 d . A .
H22A H -0.7868 0.2716 0.6425 0.067 Uiso 1 1 calc R . .
C23 C -0.8627(14) 0.4089(13) 0.6491(10) 0.063(4) Uani 1 1 d . . .
H23A H -0.9396 0.3724 0.6104 0.075 Uiso 1 1 calc R A .
C24 C -0.8410(14) 0.5208(12) 0.6855(10) 0.051(3) Uani 1 1 d . A .
C25 C -0.7309(16) 0.5713(12) 0.7428(12) 0.072(5) Uani 1 1 d . . .
H25A H -0.7164 0.6473 0.7694 0.086 Uiso 1 1 calc R A .
C26 C -0.6365(16) 0.5123(11) 0.7638(12) 0.071(5) Uani 1 1 d . A .
H26A H -0.5599 0.5499 0.8025 0.085 Uiso 1 1 calc R . .
C27 C -0.982(4) 0.564(4) 0.585(3) 0.073(15) Uiso 0.40(4) 1 d P A 1
H27A H -1.0421 0.6137 0.5862 0.110 Uiso 0.40(4) 1 calc PR A 1
H27B H -1.0301 0.4892 0.5590 0.110 Uiso 0.40(4) 1 calc PR A 1
H27C H -0.9112 0.5785 0.5505 0.110 Uiso 0.40(4) 1 calc PR A 1
C27' C -0.911(4) 0.677(4) 0.682(3) 0.127(17) Uiso 0.60(4) 1 d P A 2
H27D H -0.9891 0.6971 0.6607 0.190 Uiso 0.60(4) 1 calc PR A 2
H27E H -0.8350 0.7013 0.6561 0.190 Uiso 0.60(4) 1 calc PR A 2
H27F H -0.8944 0.7100 0.7448 0.190 Uiso 0.60(4) 1 calc PR A 2
C31 C -0.0631(10) 0.3502(9) 0.8132(7) 0.028(2) Uani 1 1 d . . .
C32 C -0.0233(12) 0.2545(10) 0.8148(8) 0.040(3) Uani 1 1 d . . .
H32A H -0.0671 0.1866 0.7760 0.048 Uiso 1 1 calc R . .
C33 C 0.0829(13) 0.2604(11) 0.8749(9) 0.048(3) Uani 1 1 d . . .
H33A H 0.1092 0.1958 0.8769 0.057 Uiso 1 1 calc R . .
C34 C 0.1472(11) 0.3560(11) 0.9293(7) 0.037(3) Uani 1 1 d . . .
C35 C 0.1123(13) 0.4552(11) 0.9248(8) 0.047(3) Uani 1 1 d . . .
H35A H 0.1612 0.5234 0.9599 0.056 Uiso 1 1 calc R . .
C36 C 0.0064(13) 0.4480(10) 0.8684(7) 0.042(3) Uani 1 1 d . . .
H36A H -0.0204 0.5127 0.8671 0.051 Uiso 1 1 calc R . .
C37 C 0.3252(15) 0.4628(12) 1.0499(11) 0.067(4) Uani 1 1 d . . .
H37A H 0.3922 0.4485 1.0871 0.101 Uiso 1 1 calc R . .
H37B H 0.2653 0.5016 1.0851 0.101 Uiso 1 1 calc R . .
H37C H 0.3681 0.5071 1.0173 0.101 Uiso 1 1 calc R . .
C41 C -0.3057(12) 0.4986(9) 0.6346(8) 0.037(3) Uani 1 1 d . . .
C42 C -0.3018(14) 0.6017(10) 0.6888(8) 0.047(3) Uani 1 1 d . . .
H42A H -0.2883 0.6155 0.7489 0.057 Uiso 1 1 calc R . .
C43 C -0.3178(14) 0.6894(11) 0.6561(9) 0.051(3) Uani 1 1 d . . .
H43A H -0.3122 0.7604 0.6943 0.061 Uiso 1 1 calc R . .
C44 C -0.3418(13) 0.6685(10) 0.5673(8) 0.045(3) Uani 1 1 d . . .
C45 C -0.3479(15) 0.5610(10) 0.5112(9) 0.052(4) Uani 1 1 d . . .
H45A H -0.3645 0.5458 0.4511 0.063 Uiso 1 1 calc R . .
C46 C -0.3295(13) 0.4787(10) 0.5445(9) 0.047(3) Uani 1 1 d . . .
H46A H -0.3329 0.4080 0.5064 0.057 Uiso 1 1 calc R . .
C47 C -0.3644(15) 0.8516(10) 0.5869(9) 0.051(3) Uani 1 1 d . . .
H47A H -0.3803 0.8990 0.5534 0.077 Uiso 1 1 calc R . .
H47B H -0.2791 0.8810 0.6223 0.077 Uiso 1 1 calc R . .
H47C H -0.4341 0.8472 0.6239 0.077 Uiso 1 1 calc R . .
C1S C -0.008(4) 0.084(3) 1.111(3) 0.132(12) Uiso 0.64(2) 1 d PD B 1
Cl1 Cl 0.0924(13) 0.2288(13) 1.0967(9) 0.128(3) Uiso 0.64(2) 1 d PD B 1
Cl2 Cl 0.127(2) 0.0338(17) 1.1481(15) 0.198(6) Uiso 0.64(2) 1 d PD B 1
C2S C 0.023(7) 0.180(4) 1.164(4) 0.132(12) Uiso 0.36(2) 1 d PD B 2
Cl3 Cl 0.068(4) 0.030(3) 1.159(3) 0.198(6) Uiso 0.36(2) 1 d PD B 2
Cl4 Cl 0.114(2) 0.180(2) 1.0728(16) 0.128(3) Uiso 0.36(2) 1 d PD B 2

loop_
_atom_site_aniso_label
_atom_site_aniso_U_11
_atom_site_aniso_U_22
_atom_site_aniso_U_33
_atom_site_aniso_U_23
_atom_site_aniso_U_13
_atom_site_aniso_U_12
Mo1 0.0396(7) 0.0261(6) 0.0278(6) 0.0111(4) -0.0011(5) 0.0048(5)
Mo2 0.0411(7) 0.0264(6) 0.0295(6) 0.0123(4) -0.0011(5) 0.0052(5)
N1 0.041(6) 0.025(5) 0.027(5) 0.010(4) 0.003(4) 0.006(4)
N2 0.043(6) 0.020(5) 0.037(6) 0.009(4) -0.006(5) 0.001(4)
N3 0.031(5) 0.026(5) 0.023(5) 0.001(4) -0.008(4) -0.003(4)
N4 0.034(6) 0.028(5) 0.040(6) 0.016(4) -0.002(5) 0.005(4)
C51 0.051(8) 0.019(6) 0.028(6) 0.007(5) 0.010(6) 0.010(5)
C52 0.042(7) 0.026(6) 0.040(7) 0.013(5) 0.003(6) 0.006(5)
C53 0.068(10) 0.057(9) 0.042(8) 0.020(7) 0.017(7) 0.004(7)
C54 0.033(6) 0.018(5) 0.041(7) 0.007(5) 0.000(5) 0.002(5)
C55 0.042(7) 0.035(6) 0.021(6) 0.003(5) -0.017(5) -0.007(5)
C56 0.060(9) 0.057(9) 0.055(9) 0.021(7) 0.018(7) 0.004(7)
C57 0.045(9) 0.107(14) 0.090(13) 0.052(11) 0.022(9) 0.007(9)
O11 0.045(5) 0.032(4) 0.034(5) 0.012(3) 0.001(4) 0.015(4)
O12 0.036(4) 0.038(4) 0.029(4) 0.015(3) 0.001(3) 0.010(4)
O13 0.040(5) 0.026(4) 0.034(4) 0.014(3) 0.000(4) 0.005(3)
O14 0.033(4) 0.031(4) 0.021(4) 0.004(3) -0.014(3) -0.004(3)
O1 0.119(10) 0.088(8) 0.046(6) 0.045(6) 0.007(6) 0.019(7)
O2 0.078(8) 0.105(10) 0.103(10) 0.043(8) 0.001(7) 0.055(8)
O3 0.067(7) 0.063(6) 0.064(7) 0.019(5) -0.006(5) 0.012(5)
O4 0.082(7) 0.046(5) 0.036(5) 0.026(4) 0.009(4) 0.024(5)
C1 0.047(7) 0.034(6) 0.017(6) 0.005(5) 0.001(5) 0.008(6)
C2 0.044(7) 0.020(6) 0.037(6) 0.012(5) 0.005(6) -0.001(5)
C11 0.046(8) 0.028(6) 0.040(7) 0.011(5) 0.002(6) 0.010(5)
C12 0.053(8) 0.051(8) 0.041(7) 0.029(6) 0.011(6) 0.007(6)
C13 0.064(10) 0.070(10) 0.053(9) 0.036(8) -0.013(8) 0.000(8)
C14 0.098(12) 0.043(7) 0.021(6) 0.012(6) 0.001(7) 0.022(8)
C15 0.070(10) 0.064(9) 0.062(9) 0.040(8) 0.025(8) 0.026(8)
C16 0.045(8) 0.051(8) 0.041(7) 0.018(6) -0.008(6) 0.003(6)
C17 0.18(2) 0.102(14) 0.049(10) 0.056(10) 0.032(12) 0.040(14)
C21 0.037(7) 0.042(7) 0.039(7) 0.021(6) 0.010(6) 0.010(6)
C22 0.053(9) 0.051(8) 0.061(9) 0.009(7) -0.003(8) 0.018(7)
C23 0.043(9) 0.062(10) 0.074(11) 0.013(8) -0.014(8) 0.010(7)
C24 0.041(8) 0.053(9) 0.068(9) 0.025(7) 0.009(7) 0.019(7)
C25 0.070(11) 0.033(8) 0.109(14) 0.021(8) -0.018(10) 0.015(8)
C26 0.061(10) 0.037(8) 0.104(13) 0.015(8) -0.024(9) 0.006(7)
C31 0.023(6) 0.028(6) 0.024(6) 0.003(5) -0.008(5) -0.002(5)
C32 0.042(8) 0.034(7) 0.034(7) 0.009(5) -0.013(6) -0.010(6)
C33 0.048(8) 0.039(8) 0.057(9) 0.015(7) -0.005(7) 0.016(6)
C34 0.027(6) 0.068(9) 0.029(6) 0.027(6) 0.003(5) 0.022(6)
C35 0.049(8) 0.043(7) 0.028(6) -0.007(6) -0.010(6) -0.007(6)
C36 0.053(8) 0.034(7) 0.026(6) 0.001(5) -0.011(6) -0.007(6)
C37 0.058(10) 0.061(10) 0.071(10) 0.006(8) -0.011(8) 0.013(8)
C41 0.044(7) 0.026(6) 0.043(7) 0.014(5) 0.010(6) 0.005(5)
C42 0.081(10) 0.034(7) 0.028(6) 0.012(6) 0.005(6) 0.007(6)
C43 0.070(10) 0.035(7) 0.054(9) 0.017(6) 0.009(7) 0.017(7)
C44 0.059(8) 0.047(8) 0.041(7) 0.023(6) 0.019(6) 0.024(7)
C45 0.076(10) 0.040(8) 0.042(8) 0.014(6) 0.002(7) 0.014(7)
C46 0.061(9) 0.035(7) 0.053(8) 0.019(6) 0.016(7) 0.015(6)
C47 0.073(10) 0.028(7) 0.058(8) 0.017(6) 0.001(7) 0.016(6)

loop_
_atom_type_symbol
_atom_type_description
_atom_type_scat_dispersion_real
_atom_type_scat_dispersion_imag
_atom_type_scat_source
C C 0.0033 0.0016 'International Tables Vol C Tables 4.2.6.8 and 6.1.1.4'
H H 0.0000 0.0000 'International Tables Vol C Tables 4.2.6.8 and 6.1.1.4'
N N 0.0061 0.0033 'International Tables Vol C Tables 4.2.6.8 and 6.1.1.4'
O O 0.0106 0.0060 'International Tables Vol C Tables 4.2.6.8 and 6.1.1.4'
Mo Mo -1.6832 0.6857 'International Tables Vol C Tables 4.2.6.8 and 6.1.1.4'
Cl Cl 0.1484 0.1585 'International Tables Vol C Tables 4.2.6.8 and 6.1.1.4'

loop_
_geom_angle_atom_site_label_1
_geom_angle_atom_site_label_2
_geom_angle_atom_site_label_3
_geom_angle
_geom_angle_site_symmetry_1
_geom_angle_site_symmetry_3
_geom_angle_publ_flag
Mo2 Mo1 N1 93.1(2) . . y
Mo2 Mo1 O11 92.5(2) . . y
N1 Mo1 O11 172.9(3) . . y
Mo2 Mo1 N3 92.7(2) . . y
N1 Mo1 N3 94.5(3) . . y
O11 Mo1 N3 89.5(3) . . y
Mo2 Mo1 O13 92.2(2) . . y
N1 Mo1 O13 86.4(3) . . y
O11 Mo1 O13 89.1(3) . . y
N3 Mo1 O13 174.9(3) . . y
Mo1 Mo2 N4 92.9(2) . . y
Mo1 Mo2 N2 92.1(2) . . y
N4 Mo2 N2 94.7(4) . . y
Mo1 Mo2 O14 91.53(19) . . y
N4 Mo2 O14 175.3(3) . . y
N2 Mo2 O14 86.9(3) . . y
Mo1 Mo2 O12 90.83(19) . . y
N4 Mo2 O12 89.0(3) . . y
N2 Mo2 O12 175.2(3) . . y
O14 Mo2 O12 89.3(3) . . y
C1 N1 C11 119.6(9) . . ?
C1 N1 Mo1 117.6(7) . . ?
C11 N1 Mo1 121.9(7) . . ?
C1 N2 C21 119.7(10) . . ?
C1 N2 Mo2 118.3(8) . . ?
C21 N2 Mo2 122.0(7) . . ?
C2 N3 C31 119.8(9) . . ?
C2 N3 Mo1 115.9(7) . . ?
C31 N3 Mo1 124.3(7) . . ?
C2 N4 C41 118.0(9) . . ?
C2 N4 Mo2 118.1(7) . . ?
C41 N4 Mo2 123.8(7) . . ?
O13 C51 O14 121.0(10) . . ?
O13 C51 C52 120.9(9) . . ?
O14 C51 C52 118.1(10) . . ?
C51 C52 C55 114.6(9) . 2_456 ?
C51 C52 C53 113.4(10) . . ?
C55 C52 C53 103.0(10) 2_456 . ?
C57 C53 C52 105.4(11) 2_456 . ?
O11 C54 O12 121.7(10) . . ?
O11 C54 C55 119.8(10) . . ?
O12 C54 C55 118.5(10) . . ?
C54 C55 C56 115.2(10) . . ?
C54 C55 C52 115.4(10) . 2_456 ?
C56 C55 C52 103.6(10) . 2_456 ?
C57 C56 C55 103.7(11) . . ?
C56 C57 C53 106.9(12) . 2_456 ?
C54 O11 Mo1 117.4(7) . . ?
C54 O12 Mo2 117.6(7) . . ?
C51 O13 Mo1 116.8(6) . . ?
C51 O14 Mo2 118.3(7) . . ?
C14 O1 C17 119.1(14) . . ?
C27' O2 C27 92(3) . . ?
C27' O2 C24 125(3) . . ?
C27 O2 C24 124(2) . . ?
C34 O3 C37 121.6(11) . . ?
C44 O4 C47 116.9(9) . . ?
N1 C1 N2 118.7(10) . . ?
N4 C2 N3 120.5(10) . . ?
C12 C11 C16 118.0(11) . . ?
C12 C11 N1 119.4(11) . . ?
C16 C11 N1 122.2(11) . . ?
C13 C12 C11 121.0(13) . . ?
C12 C13 C14 121.9(14) . . ?
C15 C14 C13 117.9(12) . . ?
C15 C14 O1 124.4(14) . . ?
C13 C14 O1 117.7(14) . . ?
C14 C15 C16 121.1(13) . . ?
C11 C16 C15 119.9(13) . . ?
C26 C21 C22 118.8(12) . . ?
C26 C21 N2 122.3(12) . . ?
C22 C21 N2 118.6(11) . . ?
C21 C22 C23 119.7(13) . . ?
C24 C23 C22 121.3(14) . . ?
C25 C24 O2 121.6(14) . . ?
C25 C24 C23 118.2(13) . . ?
O2 C24 C23 120.2(15) . . ?
C24 C25 C26 121.9(13) . . ?
C21 C26 C25 120.1(14) . . ?
C36 C31 C32 118.8(10) . . ?
C36 C31 N3 123.8(10) . . ?
C32 C31 N3 117.3(9) . . ?
C31 C32 C33 119.2(11) . . ?
C34 C33 C32 121.0(11) . . ?
C33 C34 O3 119.9(11) . . ?
C33 C34 C35 120.2(11) . . ?
O3 C34 C35 119.9(12) . . ?
C36 C35 C34 118.0(11) . . ?
C35 C36 C31 122.5(12) . . ?
C42 C41 C46 118.5(11) . . ?
C42 C41 N4 121.7(11) . . ?
C46 C41 N4 119.6(10) . . ?
C41 C42 C43 121.5(12) . . ?
C44 C43 C42 119.3(12) . . ?
O4 C44 C43 123.7(11) . . ?
O4 C44 C45 117.2(11) . . ?
C43 C44 C45 119.1(11) . . ?
C46 C45 C44 120.3(12) . . ?
C45 C46 C41 121.3(12) . . ?
Cl2 C1S Cl1 100.6(19) . . ?
Cl4 C2S Cl3 89.2(19) . . ?

loop_
_geom_bond_atom_site_label_1
_geom_bond_atom_site_label_2
_geom_bond_distance
_geom_bond_site_symmetry_2
_geom_bond_publ_flag
Mo1 Mo2 2.0882(13) . y
Mo1 N1 2.115(9) . y
Mo1 O11 2.140(8) . y
Mo1 N3 2.143(9) . y
Mo1 O13 2.155(7) . y
Mo2 N4 2.107(9) . y
Mo2 N2 2.115(10) . y
Mo2 O14 2.134(7) . y
Mo2 O12 2.153(7) . y
N1 C1 1.321(14) . ?
N1 C11 1.420(15) . ?
N2 C1 1.332(14) . ?
N2 C21 1.426(15) . ?
N3 C2 1.333(14) . ?
N3 C31 1.414(14) . ?
N4 C2 1.310(15) . ?
N4 C41 1.424(14) . ?
C51 O13 1.276(14) . ?
C51 O14 1.285(13) . ?
C51 C52 1.470(16) . ?
C52 C55 1.526(16) 2_456 ?
C52 C53 1.546(17) . ?
C53 C57 1.54(2) 2_456 ?
C54 O11 1.254(14) . ?
C54 O12 1.278(13) . ?
C54 C55 1.495(16) . ?
C55 C56 1.515(18) . ?
C55 C52 1.526(16) 2_456 ?
C56 C57 1.50(2) . ?
C57 C53 1.54(2) 2_456 ?
O1 C14 1.375(15) . ?
O1 C17 1.38(2) . ?
O2 C27' 1.20(4) . ?
O2 C27 1.31(4) . ?
O2 C24 1.352(16) . ?
O3 C34 1.382(15) . ?
O3 C37 1.446(17) . ?
O4 C44 1.354(14) . ?
O4 C47 1.405(14) . ?
C11 C12 1.377(18) . ?
C11 C16 1.382(18) . ?
C12 C13 1.365(18) . ?
C13 C14 1.37(2) . ?
C14 C15 1.36(2) . ?
C15 C16 1.407(18) . ?
C21 C26 1.352(18) . ?
C21 C22 1.389(19) . ?
C22 C23 1.403(19) . ?
C23 C24 1.36(2) . ?
C24 C25 1.34(2) . ?
C25 C26 1.41(2) . ?
C31 C36 1.355(16) . ?
C31 C32 1.377(16) . ?
C32 C33 1.386(17) . ?
C33 C34 1.316(18) . ?
C34 C35 1.412(18) . ?
C35 C36 1.342(18) . ?
C41 C42 1.352(16) . ?
C41 C46 1.398(18) . ?
C42 C43 1.419(17) . ?
C43 C44 1.375(18) . ?
C44 C45 1.403(18) . ?
C45 C46 1.365(17) . ?
C1S Cl2 1.77(4) . ?
C1S Cl1 2.06(4) . ?
C2S Cl4 1.78(4) . ?
C2S Cl3 2.05(4) . ?
